data_7061767
loop_
_publ_author_name
'Savateev, Konstantin V.'
'Fedotov, Victor V.'
'Slepukhin, Pavel A.'
'Ulomsky, Evgeniy N.'
'Rusinov, Vladimir L.'

_publ_section_title
;
 Regiospecific route to N9-alkylated thioxanthines
;
_journal_issue 36
_journal_name_full 'New Journal of Chemistry'
_journal_page_first 17145
_journal_page_last 17148
_journal_paper_doi 10.1039/D2NJ03002K
_journal_volume 46
_journal_year 2022
_chemical_formula_moiety 'C18 H22 N8 O2 S2, 2(C2 H6 O S)'
_chemical_formula_sum 'C22 H34 N8 O4 S4'
_chemical_formula_weight 602.81
_space_group_crystal_system orthorhombic
_space_group_IT_number 56
_space_group_name_Hall '-P 2ab 2ac'
_space_group_name_H-M_alt 'P c c n'
_atom_sites_solution_hydrogens geom
_atom_sites_solution_primary direct
_audit_creation_date 2021-08-13
_audit_creation_method
;
Olex2 1.3
(compiled 2020.11.12 svn.r5f609507 for OlexSys, GUI svn.r6272)
;
_audit_update_record
;
2022-04-01 deposited with the CCDC.	2022-08-25 downloaded from the CCDC.
;
_cell_angle_alpha 90
_cell_angle_beta 90
_cell_angle_gamma 90
_cell_formula_units_Z 4
_cell_length_a 11.8823(13)
_cell_length_b 16.0031(17)
_cell_length_c 16.3570(15)
_cell_measurement_reflns_used 1327
_cell_measurement_temperature 295(2)
_cell_measurement_theta_max 21.9050
_cell_measurement_theta_min 4.1650
_cell_volume 3110.3(6)
_computing_cell_refinement 'CrysAlisPro 1.171.39.38a (Rigaku OD, 2017)'
_computing_data_collection 'CrysAlisPro 1.171.39.38a (Rigaku OD, 2017)'
_computing_data_reduction 'CrysAlisPro 1.171.39.38a (Rigaku OD, 2017)'
_computing_molecular_graphics 'Olex2 1.3 (Dolomanov et al., 2009)'
_computing_publication_material 'Olex2 1.3 (Dolomanov et al., 2009)'
_computing_structure_refinement 'SHELXL 2018/3 (Sheldrick, 2015)'
_computing_structure_solution 'SHELXS  (Sheldrick, 2008)'
_diffrn_ambient_temperature 295(2)
_diffrn_detector 'CCD plate'
_diffrn_detector_area_resol_mean 16.5253
_diffrn_detector_type Sapphire3
_diffrn_measured_fraction_theta_full 0.991
_diffrn_measured_fraction_theta_max 0.865
_diffrn_measurement_details
;
List of Runs (angles in degrees, time in seconds):

  # Type    Start    End  Width  t~exp~   \w     \q     \k     \f   Frames
#--------------------------------------------------------------------------
  1  \w     -3.00  26.00   1.00   20.00    --   22.52  91.00  72.00   29
  2  \w      9.00  64.00   1.00   20.00    --   22.52  54.00-151.00   55
  3  \w    -35.00  29.00   1.00   20.00    --  -24.08  81.00 -28.00   64
  4  \w     39.00  76.00   1.00   20.00    --   22.52 178.00-180.00   37
;
_diffrn_measurement_device 'four-circle diffractometer'
_diffrn_measurement_device_type 'Xcalibur, Sapphire3'
_diffrn_measurement_method '\w scans'
_diffrn_orient_matrix_type 'CrysAlisPro convention (1999,Acta A55,543-557)'
_diffrn_orient_matrix_UB_11 -0.0524538000
_diffrn_orient_matrix_UB_12 -0.0211319000
_diffrn_orient_matrix_UB_13 0.0001213000
_diffrn_orient_matrix_UB_21 -0.0144746000
_diffrn_orient_matrix_UB_22 0.0196492000
_diffrn_orient_matrix_UB_23 -0.0374501000
_diffrn_orient_matrix_UB_31 0.0244569000
_diffrn_orient_matrix_UB_32 -0.0336391000
_diffrn_orient_matrix_UB_33 -0.0219187000
_diffrn_radiation_monochromator graphite
_diffrn_radiation_probe x-ray
_diffrn_radiation_type 'Mo K\a'
_diffrn_radiation_wavelength 0.71073
_diffrn_reflns_av_R_equivalents 0.0785
_diffrn_reflns_av_unetI/netI 0.0969
_diffrn_reflns_Laue_measured_fraction_full 0.991
_diffrn_reflns_Laue_measured_fraction_max 0.865
_diffrn_reflns_limit_h_max 9
_diffrn_reflns_limit_h_min -15
_diffrn_reflns_limit_k_max 17
_diffrn_reflns_limit_k_min -21
_diffrn_reflns_limit_l_max 19
_diffrn_reflns_limit_l_min -22
_diffrn_reflns_number 11768
_diffrn_reflns_point_group_measured_fraction_full 0.991
_diffrn_reflns_point_group_measured_fraction_max 0.865
_diffrn_reflns_theta_full 25.242
_diffrn_reflns_theta_max 30.869
_diffrn_reflns_theta_min 3.562
_diffrn_source 'fine-focus sealed X-ray tube'
_diffrn_source_type 'Enhance (Mo) X-ray Source'
_exptl_absorpt_coefficient_mu 0.346
_exptl_absorpt_correction_T_max 1.00000
_exptl_absorpt_correction_T_min 0.74545
_exptl_absorpt_correction_type multi-scan
_exptl_absorpt_process_details
;
CrysAlisPro 1.171.39.38a (Rigaku Oxford Diffraction, 2017)
Empirical absorption correction using spherical harmonics,
 implemented in SCALE3 ABSPACK scaling algorithm.
;
_exptl_crystal_colour colourless
_exptl_crystal_colour_primary colourless
_exptl_crystal_density_diffrn 1.287
_exptl_crystal_description prism
_exptl_crystal_F_000 1272
_exptl_crystal_size_max 0.48
_exptl_crystal_size_mid 0.36
_exptl_crystal_size_min 0.25
_refine_diff_density_max 0.467
_refine_diff_density_min -0.309
_refine_diff_density_rms 0.060
_refine_ls_extinction_coef 0.0045(19)
_refine_ls_extinction_expression Fc^*^=kFc[1+0.001xFc^2^\l^3^/sin(2\q)]^-1/4^
_refine_ls_extinction_method 'SHELXL-2018/3 (Sheldrick 2018)'
_refine_ls_goodness_of_fit_ref 1.088
_refine_ls_hydrogen_treatment constr
_refine_ls_matrix_type full
_refine_ls_number_parameters 194
_refine_ls_number_reflns 4251
_refine_ls_number_restraints 18
_refine_ls_restrained_S_all 1.111
_refine_ls_R_factor_all 0.2165
_refine_ls_R_factor_gt 0.0889
_refine_ls_shift/su_max 0.000
_refine_ls_shift/su_mean 0.000
_refine_ls_structure_factor_coef Fsqd
_refine_ls_weighting_details 'w=1/[\s^2^(Fo^2^)+(0.1200P)^2^+0.1200P] where P=(Fo^2^+2Fc^2^)/3'
_refine_ls_weighting_scheme calc
_refine_ls_wR_factor_gt 0.2253
_refine_ls_wR_factor_ref 0.3188
_reflns_Friedel_coverage 0.000
_reflns_number_gt 1507
_reflns_number_total 4251
_reflns_threshold_expression 'I > 2\s(I)'
_cod_data_source_file d2nj03002k2.cif
_cod_data_source_block exp_1046
_cod_depositor_comments 'Adding full bibliography for 7061766--7061768.cif.'
_cod_database_code 7061767
_shelx_shelxl_version_number 2018/3
_shelx_space_group_comment
;
The symmetry employed for this shelxl refinement is uniquely defined
by the following loop, which should always be used as a source of
symmetry information in preference to the above space-group names.
They are only intended as comments.
;
_shelx_estimated_absorpt_t_max 0.919
_shelx_estimated_absorpt_t_min 0.852
_reflns_odcompleteness_completeness 98.75
_reflns_odcompleteness_iscentric 1
_reflns_odcompleteness_theta 28.22
_olex2_refinement_description
;
1. Fixed Uiso
 At 1.2 times of:
  All C(H) groups, All N(H) groups
 At 1.5 times of:
  All C(H,H,H) groups, All C(H,H,H,H,H,H) groups
2. Restrained distances
 C2S-S2
 1.7 with sigma of 0.02
 S2-C1
 1.7 with sigma of 0.02
 S1S-C1S
 1.7 with sigma of 0.02
 C2S-S1S
 1.7 with sigma of 0.02
 O1S-S1S
 1.5 with sigma of 0.02
 S2-O1S
 1.5 with sigma of 0.02
3. Uiso/Uaniso restraints and constraints
Uanis(C1) \\sim Ueq, Uanis(C1S) \\sim Ueq: with sigma of 0.01 and sigma for
terminal atoms of 0.02
4. Others
 Fixed Sof: S1S(0.85) H2SA(0.85) H2SB(0.85) H2SC(0.85) H2SD(0.15) H2SE(0.15)
 H2SF(0.15) C1S(0.5) H1SA(0.5) H1SB(0.5) H1SC(0.5) C1(0.5) H1A(0.5) H1B(0.5)
 H1C(0.5) S2(0.15)
5.a Me refined with riding coordinates:
 C2S(H2SA,H2SB,H2SC), C2S(H2SD,H2SE,H2SF), C1S(H1SA,H1SB,H1SC), C1(H1A,H1B,H1C)
5.b Aromatic/amide H refined with riding coordinates:
 N6(H6), C2(H2)
5.c Idealised Me refined as rotating group:
 C10(H10A,H10B,H10C), C12(H12A,H12B,H12C), C13(H13A,H13B,H13C)
;
_olex2_submission_special_instructions 'No special instructions were received'
_oxdiff_exptl_absorpt_empirical_details
;
Empirical correction (ABSPACK) includes:
- Absorption correction using spherical harmonics
- Frame scaling
;
_oxdiff_exptl_absorpt_empirical_full_max 1.186
_oxdiff_exptl_absorpt_empirical_full_min 0.844

loop_
_space_group_symop_operation_xyz
'x, y, z'
'-x+1/2, -y+1/2, z'
'x+1/2, -y, -z+1/2'
'-x, y+1/2, -z+1/2'
'-x, -y, -z'
'x-1/2, y-1/2, -z'
'-x-1/2, y, z-1/2'
'x, -y-1/2, z-1/2'

loop_
_atom_site_label
_atom_site_type_symbol
_atom_site_fract_x
_atom_site_fract_y
_atom_site_fract_z
_atom_site_U_iso_or_equiv
_atom_site_adp_type
_atom_site_occupancy
_atom_site_site_symmetry_order
_atom_site_calc_flag
_atom_site_refinement_flags_posn
_atom_site_refinement_flags_adp
_atom_site_refinement_flags_occupancy
_atom_site_disorder_assembly
_atom_site_disorder_group
S1 S 0.80215(12) 0.20025(8) 0.25375(7) 0.0782(5) Uani 1 1 d . . . . .
N8 N 0.6678(3) 0.1695(2) 0.3822(2) 0.0631(10) Uani 1 1 d . . . . .
N6 N 0.8067(3) 0.0695(2) 0.3520(2) 0.0730(11) Uani 1 1 d . . . . .
H6 H 0.861093 0.056927 0.319483 0.088 Uiso 1 1 calc R U . . .
C9 C 0.6426(4) 0.1187(3) 0.4478(3) 0.0632(11) Uani 1 1 d . . . . .
N3 N 0.6499(4) 0.0121(3) 0.5384(3) 0.0823(13) Uani 1 1 d . . . . .
C7 C 0.7501(4) 0.1409(3) 0.3384(3) 0.0641(11) Uani 1 1 d . . . . .
N1 N 0.5661(3) 0.1342(2) 0.5078(2) 0.0677(11) Uani 1 1 d . . . . .
C4 C 0.6935(4) 0.0448(3) 0.4675(3) 0.0665(12) Uani 1 1 d . . . . .
O1 O 0.8370(4) -0.0514(3) 0.4227(3) 0.1131(15) Uani 1 1 d . . . . .
C5 C 0.7818(5) 0.0136(3) 0.4169(3) 0.0798(15) Uani 1 1 d . . . . .
C11 C 0.4908(4) 0.2080(3) 0.5136(3) 0.0764(14) Uani 1 1 d . . . . .
C2 C 0.5750(4) 0.0682(3) 0.5606(3) 0.0792(15) Uani 1 1 d . . . . .
H2 H 0.532126 0.063500 0.607966 0.095 Uiso 1 1 calc R U . . .
C10 C 0.4171(5) 0.2121(4) 0.4379(4) 0.104(2) Uani 1 1 d . . . . .
H10A H 0.463488 0.219596 0.390463 0.156 Uiso 1 1 calc R U . . .
H10B H 0.365843 0.258195 0.442692 0.156 Uiso 1 1 calc R U . . .
H10C H 0.375279 0.161008 0.432817 0.156 Uiso 1 1 calc R U . . .
C12 C 0.5663(5) 0.2863(3) 0.5220(4) 0.0961(18) Uani 1 1 d . . . . .
H12A H 0.615602 0.279544 0.568081 0.144 Uiso 1 1 calc R U . . .
H12B H 0.519943 0.334701 0.530072 0.144 Uiso 1 1 calc R U . . .
H12C H 0.610229 0.293123 0.473245 0.144 Uiso 1 1 calc R U . . .
C13 C 0.4159(5) 0.2002(4) 0.5909(4) 0.108(2) Uani 1 1 d . . . . .
H13A H 0.369485 0.151325 0.586443 0.162 Uiso 1 1 calc R U . . .
H13B H 0.369027 0.248837 0.595596 0.162 Uiso 1 1 calc R U . . .
H13C H 0.462832 0.195672 0.638451 0.162 Uiso 1 1 calc R U . . .
S1S S 0.60210(18) -0.01764(13) 0.22625(15) 0.1060(8) Uani 0.85 1 d D . P A 1
O1S O 0.4927(4) -0.0545(3) 0.2478(2) 0.1181(17) Uani 1 1 d D . . . .
C2S C 0.7063(8) -0.0964(6) 0.2136(8) 0.187(4) Uani 1 1 d D . . . .
H2SA H 0.776791 -0.070810 0.199577 0.281 Uiso 0.85 1 calc R U P A 1
H2SB H 0.714431 -0.127080 0.263628 0.281 Uiso 0.85 1 calc R U P A 1
H2SC H 0.683854 -0.133728 0.170623 0.281 Uiso 0.85 1 calc R U P A 1
H2SD H 0.761413 -0.103496 0.171227 0.281 Uiso 0.15 1 calc R U P A 2
H2SE H 0.731841 -0.054771 0.251549 0.281 Uiso 0.15 1 calc R U P A 2
H2SF H 0.695555 -0.148414 0.241693 0.281 Uiso 0.15 1 calc R U P A 2
C1S C 0.5926(15) -0.0219(15) 0.1135(8) 0.145(6) Uani 0.5 1 d D U P A 1
H1SA H 0.660049 0.000713 0.090080 0.217 Uiso 0.5 1 calc R U P A 1
H1SB H 0.583695 -0.078915 0.096392 0.217 Uiso 0.5 1 calc R U P A 1
H1SC H 0.528957 0.010213 0.095596 0.217 Uiso 0.5 1 calc R U P A 1
C1 C 0.5979(16) 0.0455(11) 0.1543(12) 0.155(7) Uani 0.5 1 d D U P A 2
H1A H 0.649648 0.054873 0.110128 0.232 Uiso 0.5 1 calc R U P A 2
H1B H 0.525910 0.068831 0.140447 0.232 Uiso 0.5 1 calc R U P A 2
H1C H 0.625874 0.071857 0.202925 0.232 Uiso 0.5 1 calc R U P A 2
S2 S 0.5833(12) -0.0655(10) 0.1717(9) 0.156(7) Uani 0.15 1 d D . P A 2

loop_
_atom_site_aniso_label
_atom_site_aniso_U_11
_atom_site_aniso_U_22
_atom_site_aniso_U_33
_atom_site_aniso_U_23
_atom_site_aniso_U_13
_atom_site_aniso_U_12
S1 0.0987(11) 0.0723(9) 0.0636(8) -0.0039(6) 0.0110(6) -0.0046(7)
N8 0.070(2) 0.051(2) 0.068(2) 0.0008(17) -0.0035(19) -0.0066(17)
N6 0.075(3) 0.068(2) 0.076(3) -0.007(2) 0.000(2) 0.009(2)
C9 0.059(3) 0.058(3) 0.073(3) 0.005(2) -0.009(2) -0.004(2)
N3 0.076(3) 0.085(3) 0.086(3) 0.029(2) -0.002(2) -0.001(2)
C7 0.071(3) 0.059(3) 0.062(2) -0.010(2) -0.006(2) -0.004(2)
N1 0.061(2) 0.073(3) 0.070(2) 0.0132(19) 0.0019(19) 0.0000(18)
C4 0.060(3) 0.063(3) 0.076(3) 0.010(2) -0.002(2) 0.004(2)
O1 0.114(3) 0.088(3) 0.137(4) 0.030(2) 0.011(3) 0.035(3)
C5 0.083(4) 0.069(3) 0.088(4) 0.008(3) -0.015(3) -0.004(3)
C11 0.065(3) 0.073(3) 0.091(4) 0.017(3) -0.001(3) 0.005(2)
C2 0.072(3) 0.084(4) 0.082(3) 0.029(3) -0.005(3) -0.006(3)
C10 0.085(4) 0.099(4) 0.127(5) 0.025(4) -0.022(4) 0.012(3)
C12 0.099(4) 0.080(4) 0.109(4) -0.006(3) 0.014(3) -0.003(3)
C13 0.085(4) 0.113(5) 0.127(5) 0.028(4) 0.031(4) 0.023(3)
S1S 0.0990(15) 0.1012(14) 0.1180(16) -0.0054(12) -0.0206(12) -0.0385(11)
O1S 0.113(3) 0.165(4) 0.076(2) 0.024(2) -0.004(2) -0.053(3)
C2S 0.178(11) 0.159(8) 0.225(11) -0.024(8) 0.049(9) 0.010(8)
C1S 0.130(11) 0.190(14) 0.115(11) 0.009(11) 0.033(9) -0.025(11)
C1 0.140(12) 0.164(12) 0.160(13) 0.084(11) -0.014(10) -0.057(11)
S2 0.175(16) 0.191(17) 0.104(10) 0.032(11) -0.030(10) -0.062(14)

loop_
_atom_type_symbol
_atom_type_description
_atom_type_scat_dispersion_real
_atom_type_scat_dispersion_imag
_atom_type_scat_source
C C 0.0033 0.0016 'International Tables Vol C Tables 4.2.6.8 and 6.1.1.4'
H H 0.0000 0.0000 'International Tables Vol C Tables 4.2.6.8 and 6.1.1.4'
N N 0.0061 0.0033 'International Tables Vol C Tables 4.2.6.8 and 6.1.1.4'
O O 0.0106 0.0060 'International Tables Vol C Tables 4.2.6.8 and 6.1.1.4'
S S 0.1246 0.1234 'International Tables Vol C Tables 4.2.6.8 and 6.1.1.4'

loop_
_geom_angle_atom_site_label_1
_geom_angle_atom_site_label_2
_geom_angle_atom_site_label_3
_geom_angle
_geom_angle_site_symmetry_1
_geom_angle_site_symmetry_3
_geom_angle_publ_flag
C7 S1 S1 101.93(18) . 2_655 ?
C7 N8 C9 112.6(4) . . ?
C7 N6 H6 118.2 . . ?
C7 N6 C5 123.7(4) . . ?
C5 N6 H6 118.2 . . ?
N1 C9 N8 126.8(4) . . ?
N1 C9 C4 106.4(4) . . ?
C4 C9 N8 126.7(4) . . ?
C2 N3 C4 103.2(4) . . ?
N8 C7 S1 120.0(4) . . ?
N8 C7 N6 126.0(4) . . ?
N6 C7 S1 113.9(4) . . ?
C9 N1 C11 126.3(4) . . ?
C9 N1 C2 105.3(4) . . ?
C2 N1 C11 128.4(4) . . ?
C9 C4 N3 111.2(4) . . ?
C9 C4 C5 119.4(4) . . ?
N3 C4 C5 129.3(4) . . ?
N6 C5 C4 111.5(4) . . ?
O1 C5 N6 118.6(5) . . ?
O1 C5 C4 129.8(5) . . ?
N1 C11 C10 109.3(4) . . ?
N1 C11 C12 107.5(4) . . ?
N1 C11 C13 109.5(4) . . ?
C10 C11 C12 111.9(4) . . ?
C10 C11 C13 109.7(5) . . ?
C12 C11 C13 108.9(5) . . ?
N3 C2 N1 113.9(5) . . ?
N3 C2 H2 123.1 . . ?
N1 C2 H2 123.1 . . ?
C11 C10 H10A 109.5 . . ?
C11 C10 H10B 109.5 . . ?
C11 C10 H10C 109.5 . . ?
H10A C10 H10B 109.5 . . ?
H10A C10 H10C 109.5 . . ?
H10B C10 H10C 109.5 . . ?
C11 C12 H12A 109.5 . . ?
C11 C12 H12B 109.5 . . ?
C11 C12 H12C 109.5 . . ?
H12A C12 H12B 109.5 . . ?
H12A C12 H12C 109.5 . . ?
H12B C12 H12C 109.5 . . ?
C11 C13 H13A 109.5 . . ?
C11 C13 H13B 109.5 . . ?
C11 C13 H13C 109.5 . . ?
H13A C13 H13B 109.5 . . ?
H13A C13 H13C 109.5 . . ?
H13B C13 H13C 109.5 . . ?
O1S S1S C2S 111.1(4) . . ?
O1S S1S C1S 99.8(6) . . ?
C2S S1S C1S 84.3(8) . . ?
S1S C2S H2SA 109.5 . . ?
S1S C2S H2SB 109.5 . . ?
S1S C2S H2SC 109.5 . . ?
H2SA C2S H2SB 109.5 . . ?
H2SA C2S H2SC 109.5 . . ?
H2SB C2S H2SC 109.5 . . ?
H2SD C2S H2SE 109.5 . . ?
H2SD C2S H2SF 109.5 . . ?
H2SE C2S H2SF 109.5 . . ?
S2 C2S H2SD 109.5 . . ?
S2 C2S H2SE 109.5 . . ?
S2 C2S H2SF 109.5 . . ?
S1S C1S H1SA 109.5 . . ?
S1S C1S H1SB 109.5 . . ?
S1S C1S H1SC 109.5 . . ?
H1SA C1S H1SB 109.5 . . ?
H1SA C1S H1SC 109.5 . . ?
H1SB C1S H1SC 109.5 . . ?
H1A C1 H1B 109.5 . . ?
H1A C1 H1C 109.5 . . ?
H1B C1 H1C 109.5 . . ?
S2 C1 H1A 109.5 . . ?
S2 C1 H1B 109.5 . . ?
S2 C1 H1C 109.5 . . ?
O1S S2 C2S 106.9(8) . . ?
O1S S2 C1 94.4(10) . . ?
C2S S2 C1 105.6(10) . . ?

loop_
_geom_bond_atom_site_label_1
_geom_bond_atom_site_label_2
_geom_bond_distance
_geom_bond_site_symmetry_2
_geom_bond_publ_flag
S1 S1 2.018(3) 2_655 ?
S1 C7 1.790(5) . ?
N8 C9 1.379(5) . ?
N8 C7 1.296(6) . ?
N6 H6 0.8600 . ?
N6 C7 1.345(6) . ?
N6 C5 1.419(6) . ?
C9 N1 1.361(6) . ?
C9 C4 1.367(6) . ?
N3 C4 1.374(6) . ?
N3 C2 1.316(7) . ?
N1 C11 1.485(6) . ?
N1 C2 1.368(6) . ?
C4 C5 1.426(7) . ?
O1 C5 1.234(6) . ?
C11 C10 1.517(7) . ?
C11 C12 1.547(7) . ?
C11 C13 1.551(7) . ?
C2 H2 0.9300 . ?
C10 H10A 0.9600 . ?
C10 H10B 0.9600 . ?
C10 H10C 0.9600 . ?
C12 H12A 0.9600 . ?
C12 H12B 0.9600 . ?
C12 H12C 0.9600 . ?
C13 H13A 0.9600 . ?
C13 H13B 0.9600 . ?
C13 H13C 0.9600 . ?
S1S O1S 1.471(4) . ?
S1S C2S 1.778(9) . ?
S1S C1S 1.848(13) . ?
O1S S2 1.654(14) . ?
C2S H2SA 0.9600 . ?
C2S H2SB 0.9600 . ?
C2S H2SC 0.9600 . ?
C2S H2SD 0.9600 . ?
C2S H2SE 0.9600 . ?
C2S H2SF 0.9600 . ?
C2S S2 1.688(14) . ?
C1S H1SA 0.9600 . ?
C1S H1SB 0.9600 . ?
C1S H1SC 0.9600 . ?
C1 H1A 0.9600 . ?
C1 H1B 0.9600 . ?
C1 H1C 0.9600 . ?
C1 S2 1.808(16) . ?

loop_
_geom_torsion_atom_site_label_1
_geom_torsion_atom_site_label_2
_geom_torsion_atom_site_label_3
_geom_torsion_atom_site_label_4
_geom_torsion
_geom_torsion_site_symmetry_1
_geom_torsion_site_symmetry_2
_geom_torsion_site_symmetry_3
_geom_torsion_site_symmetry_4
_geom_torsion_publ_flag
S1 S1 C7 N8 -2.6(4) 2_655 . . . ?
S1 S1 C7 N6 -180.0(3) 2_655 . . . ?
N8 C9 N1 C11 2.3(7) . . . . ?
N8 C9 N1 C2 -177.2(4) . . . . ?
N8 C9 C4 N3 177.9(4) . . . . ?
N8 C9 C4 C5 -0.5(7) . . . . ?
C9 N8 C7 S1 -176.3(3) . . . . ?
C9 N8 C7 N6 0.8(6) . . . . ?
C9 N1 C11 C10 59.0(6) . . . . ?
C9 N1 C11 C12 -62.6(6) . . . . ?
C9 N1 C11 C13 179.2(5) . . . . ?
C9 N1 C2 N3 -0.7(6) . . . . ?
C9 C4 C5 N6 2.3(6) . . . . ?
C9 C4 C5 O1 -178.7(5) . . . . ?
N3 C4 C5 N6 -175.8(5) . . . . ?
N3 C4 C5 O1 3.2(9) . . . . ?
C7 N8 C9 N1 175.3(4) . . . . ?
C7 N8 C9 C4 -1.2(6) . . . . ?
C7 N6 C5 C4 -2.8(6) . . . . ?
C7 N6 C5 O1 178.1(5) . . . . ?
N1 C9 C4 N3 0.9(5) . . . . ?
N1 C9 C4 C5 -177.6(4) . . . . ?
C4 C9 N1 C11 179.3(4) . . . . ?
C4 C9 N1 C2 -0.1(5) . . . . ?
C4 N3 C2 N1 1.2(6) . . . . ?
C5 N6 C7 S1 178.5(4) . . . . ?
C5 N6 C7 N8 1.3(7) . . . . ?
C11 N1 C2 N3 179.9(4) . . . . ?
C2 N3 C4 C9 -1.2(6) . . . . ?
C2 N3 C4 C5 177.0(5) . . . . ?
C2 N1 C11 C10 -121.6(5) . . . . ?
C2 N1 C11 C12 116.7(5) . . . . ?
C2 N1 C11 C13 -1.5(7) . . . . ?
